data_7213797
loop_
_publ_author_name
'Zhang, Liying'
'Song, Tianyou'
'Xu, Jianing'
'Sun, Jiayin'
'Zeng, Shuangli'
'Wu, Yuncong'
'Fan, Yong'
'Wang, Li'

_publ_section_title
;
 Polymorphic Ln(iii) and BPTC-based porous metal--organic frameworks with
 visible, NIR photoluminescent and magnetic properties
;
_journal_issue 12
_journal_name_full CrystEngComm
_journal_page_first 2440
_journal_paper_doi 10.1039/c3ce42181c
_journal_volume 16
_journal_year 2014
_chemical_formula_sum 'C139 H58 O96 Tm12'
_chemical_formula_weight 5291.02
_chemical_name_systematic
; 
 ? 
;
_space_group_IT_number 12
_symmetry_cell_setting monoclinic
_symmetry_space_group_name_Hall '-C 2y'
_symmetry_space_group_name_H-M 'C 1 2/m 1'
_atom_sites_solution_hydrogens geom
_atom_sites_solution_primary direct
_atom_sites_solution_secondary difmap
_audit_creation_method SHELXL-97
_cell_angle_alpha 90.00
_cell_angle_beta 113.911(2)
_cell_angle_gamma 90.00
_cell_formula_units_Z 2
_cell_length_a 27.7056(6)
_cell_length_b 23.3950(6)
_cell_length_c 21.0709(4)
_cell_measurement_reflns_used 4383
_cell_measurement_temperature 293(2)
_cell_measurement_theta_max 28.35
_cell_measurement_theta_min 1.06
_cell_volume 12485.4(5)
_computing_cell_refinement Process-auto
_computing_data_collection Process-auto
_computing_data_reduction Process-auto
_computing_molecular_graphics SHELXL-97
_computing_publication_material SHELXL-97
_computing_structure_refinement 'SHELXL-97 (Sheldrick, 1997)'
_computing_structure_solution 'SHELXS-97 (Sheldrick, 1990)'
_diffrn_ambient_temperature 293(2)
_diffrn_detector_area_resol_mean 10.0
_diffrn_measured_fraction_theta_full 0.996
_diffrn_measured_fraction_theta_max 0.996
_diffrn_measurement_device_type 'Rigaku RAXIS-RAPID'
_diffrn_measurement_method omega-scan
_diffrn_radiation_monochromator graphite
_diffrn_radiation_source 'fine-focus sealed tube'
_diffrn_radiation_type MoK\a
_diffrn_radiation_wavelength 0.71073
_diffrn_reflns_av_R_equivalents 0.0682
_diffrn_reflns_av_sigmaI/netI 0.0643
_diffrn_reflns_limit_h_max 36
_diffrn_reflns_limit_h_min -32
_diffrn_reflns_limit_k_max 31
_diffrn_reflns_limit_k_min -30
_diffrn_reflns_limit_l_max 27
_diffrn_reflns_limit_l_min -28
_diffrn_reflns_number 46360
_diffrn_reflns_theta_full 28.35
_diffrn_reflns_theta_max 28.35
_diffrn_reflns_theta_min 1.06
_diffrn_standards_decay_% 0
_diffrn_standards_interval_count 0
_diffrn_standards_interval_time 0
_diffrn_standards_number 0
_exptl_absorpt_coefficient_mu 4.287
_exptl_absorpt_correction_T_max 0.424
_exptl_absorpt_correction_T_min 0.233
_exptl_absorpt_correction_type empirical
_exptl_absorpt_process_details Process-auto
_exptl_crystal_colour colorless
_exptl_crystal_density_diffrn 1.411
_exptl_crystal_density_method 'not measured'
_exptl_crystal_description sheet
_exptl_crystal_F_000 4983
_exptl_crystal_size_max 0.40
_exptl_crystal_size_mid 0.30
_exptl_crystal_size_min 0.20
_platon_squeeze_details
;
;
_refine_diff_density_max 1.804
_refine_diff_density_min -1.520
_refine_diff_density_rms 0.151
_refine_ls_extinction_method none
_refine_ls_goodness_of_fit_ref 0.937
_refine_ls_hydrogen_treatment mixed
_refine_ls_matrix_type full
_refine_ls_number_parameters 572
_refine_ls_number_reflns 15921
_refine_ls_number_restraints 0
_refine_ls_restrained_S_all 0.937
_refine_ls_R_factor_all 0.0439
_refine_ls_R_factor_gt 0.0326
_refine_ls_shift/su_max 0.007
_refine_ls_shift/su_mean 0.000
_refine_ls_structure_factor_coef Fsqd
_refine_ls_weighting_details 'calc w=1/[\s^2^(Fo^2^)+(0.0294P)^2^+0.0000P] where P=(Fo^2^+2Fc^2^)/3'
_refine_ls_weighting_scheme calc
_refine_ls_wR_factor_gt 0.0727
_refine_ls_wR_factor_ref 0.0757
_reflns_number_gt 11869
_reflns_number_total 15921
_reflns_threshold_expression >2sigma(I)
_cod_data_source_file c3ce42181c.txt
_cod_data_source_block 1
_cod_original_sg_symbol_H-M c2/m
_cod_database_code 7213797

loop_
_symmetry_equiv_pos_as_xyz
'x, y, z'
'-x, y, -z'
'x+1/2, y+1/2, z'
'-x+1/2, y+1/2, -z'
'-x, -y, -z'
'x, -y, z'
'-x+1/2, -y+1/2, -z'
'x+1/2, -y+1/2, z'

loop_
_atom_site_label
_atom_site_type_symbol
_atom_site_fract_x
_atom_site_fract_y
_atom_site_fract_z
_atom_site_U_iso_or_equiv
_atom_site_adp_type
_atom_site_occupancy
_atom_site_symmetry_multiplicity
_atom_site_calc_flag
_atom_site_refinement_flags
C34 C 1.0000 0.5000 1.0000 0.083(5) Uani 1 4 d S
C21 C 0.58963(16) 0.2731(2) 1.09724(19) 0.0270(10) Uani 1 1 d .
C17 C 0.54830(15) 0.31047(17) 0.84637(18) 0.0210(8) Uani 1 1 d .
C1 C 0.36007(16) 0.28862(18) 0.67741(19) 0.0257(9) Uani 1 1 d .
C3 C 0.26918(16) 0.30038(19) 0.58906(19) 0.0259(9) Uani 1 1 d .
H3 H 0.2534(16) 0.2748(18) 0.616(2) 0.031 Uiso 1 1 d .
C31 C 0.82786(16) 0.41941(18) 0.9770(2) 0.0263(9) Uani 1 1 d .
C28 C 0.86200(16) 0.28282(18) 1.17485(19) 0.0237(9) Uani 1 1 d .
C32 C 0.75416(16) 0.36707(18) 0.99251(19) 0.0252(9) Uani 1 1 d .
H11 H 0.7308 0.3847 0.9522 0.030 Uiso 1 1 calc R
C24 C 0.64012(15) 0.32227(18) 0.93855(18) 0.0243(9) Uani 1 1 d .
H7 H 0.6511 0.3321 0.9037 0.029 Uiso 1 1 calc R
C18 C 0.58713(15) 0.31003(17) 0.92108(18) 0.0217(8) Uani 1 1 d .
C2 C 0.32181(16) 0.31487(18) 0.61151(18) 0.0249(9) Uani 1 1 d .
C7 C 0.31557(16) 0.41708(19) 0.4700(2) 0.0263(9) Uani 1 1 d .
C29 C 0.84313(15) 0.35143(18) 1.07556(19) 0.0261(9) Uani 1 1 d .
H12 H 0.8791 0.3592 1.0921 0.031 Uiso 1 1 calc R
C25 C 0.73443(15) 0.33033(19) 1.02821(19) 0.0247(9) Uani 1 1 d .
C22 C 0.65900(16) 0.30682(19) 1.05859(19) 0.0283(10) Uani 1 1 d .
H9 H 0.6823 0.3080 1.1051 0.034 Uiso 1 1 calc R
C20 C 0.60654(16) 0.29188(19) 1.04153(19) 0.0271(9) Uani 1 1 d .
C4 C 0.23051(15) 0.32442(18) 0.52878(19) 0.0250(9) Uani 1 1 d .
C9 C 0.17405(16) 0.31036(19) 0.50810(19) 0.0251(9) Uani 1 1 d .
C12 C 0.08877(16) 0.2589(2) 0.5975(2) 0.0287(10) Uani 1 1 d .
C13 C 0.06870(16) 0.27804(19) 0.47255(19) 0.0282(10) Uani 1 1 d .
H6 H 0.0341 0.2660 0.4606 0.034 Uiso 1 1 calc R
C16 C 0.13741(15) 0.31108(18) 0.43860(18) 0.0241(9) Uani 1 1 d .
H5 H 0.1483 0.3220 0.4040 0.029 Uiso 1 1 calc R
C23 C 0.67749(15) 0.32009(18) 1.00766(19) 0.0237(9) Uani 1 1 d .
C30 C 0.80842(16) 0.37813(18) 1.01581(19) 0.0247(9) Uani 1 1 d .
C11 C 0.10444(16) 0.27863(19) 0.54176(19) 0.0271(10) Uani 1 1 d .
C26 C 0.77197(16) 0.30315(18) 1.08717(18) 0.0254(9) Uani 1 1 d .
H10 H 0.7602 0.2771 1.1110 0.031 Uiso 1 1 calc R
C19 C 0.57068(15) 0.29294(18) 0.97266(18) 0.0245(9) Uani 1 1 d .
H8 H 0.5358 0.2823 0.9609 0.029 Uiso 1 1 calc R
C14 C 0.08537(16) 0.29585(19) 0.42081(19) 0.0250(9) Uani 1 1 d .
C10 C 0.15602(16) 0.2957(2) 0.55843(19) 0.0284(10) Uani 1 1 d .
H4 H 0.1793 0.2975 0.6049 0.034 Uiso 1 1 calc R
C8 C 0.33807(16) 0.35304(18) 0.5730(2) 0.0288(10) Uani 1 1 d .
H1 H 0.3735 0.3630 0.5880 0.035 Uiso 1 1 calc R
C6 C 0.30094(16) 0.37583(19) 0.51235(19) 0.0282(10) Uani 1 1 d .
C5 C 0.24755(16) 0.36148(19) 0.49027(19) 0.0280(10) Uani 1 1 d .
H2 H 0.2230 0.3769 0.4492 0.034 Uiso 1 1 calc R
C15 C 0.04661(16) 0.29517(18) 0.34540(19) 0.0255(9) Uani 1 1 d .
C36 C 0.7606(3) 0.5000 0.7646(3) 0.0419(17) Uani 1 2 d S
H14 H 0.7380 0.5000 0.7875 0.050 Uiso 1 2 calc SR
C35 C 0.9067(2) 0.6135(3) 0.8498(3) 0.0570(16) Uani 1 1 d .
H13 H 0.9431 0.6105 0.8747 0.068 Uiso 1 1 calc R
C33 C 0.8838(2) 0.1069(3) 1.3309(3) 0.0600(17) Uani 1 1 d .
H4A H 0.9180 0.1011 1.3638 0.072 Uiso 1 1 calc R
O11 O 0.95677(18) 0.5000 0.9709(3) 0.0530(14) Uani 1 2 d S
O13 O 0.80591(18) 0.5000 0.8022(2) 0.0444(13) Uani 1 2 d S
O4 O 0.50101(11) 0.29831(14) 0.83191(14) 0.0347(7) Uani 1 1 d .
O23 O 0.55112(11) 0.23942(13) 1.08306(13) 0.0300(7) Uani 1 1 d .
O7 O 0.84466(11) 0.24418(13) 1.20041(13) 0.0281(7) Uani 1 1 d .
O17 O 0.05404(12) 0.22150(13) 0.58593(13) 0.0314(7) Uani 1 1 d .
O1 O 0.34667(11) 0.24696(13) 0.70362(13) 0.0282(7) Uani 1 1 d .
O26 O 0.89412(12) 0.65567(13) 0.81052(14) 0.0345(7) Uani 1 1 d .
O8 O 0.91048(10) 0.29750(13) 1.20226(13) 0.0279(7) Uani 1 1 d .
O19 O 0.06272(11) 0.30956(13) 0.30015(13) 0.0306(7) Uani 1 1 d .
O22 O 0.56537(11) 0.32327(13) 0.80164(13) 0.0296(7) Uani 1 1 d .
O3 O 0.50884(11) 0.17703(13) 0.84217(14) 0.0337(7) Uani 1 1 d .
O16 O 0.11211(13) 0.28055(15) 0.65775(14) 0.0408(9) Uani 1 1 d .
O24 O 0.61503(13) 0.29024(16) 1.15925(14) 0.0424(9) Uani 1 1 d .
O10 O 0.87597(12) 0.43361(15) 1.00276(15) 0.0418(9) Uani 1 1 d .
O9 O 0.79734(12) 0.43941(15) 0.92086(16) 0.0455(9) Uani 1 1 d .
O2 O 0.40709(11) 0.30838(13) 0.70617(14) 0.0356(8) Uani 1 1 d .
O18 O 0.00061(12) 0.27966(15) 0.33227(15) 0.0434(9) Uani 1 1 d .
O5 O 0.87769(13) 0.14970(14) 1.29465(16) 0.0411(8) Uani 1 1 d .
O21 O 0.36311(12) 0.43222(16) 0.48725(16) 0.0497(10) Uani 1 1 d .
O25 O 0.85210(15) 0.07125(16) 1.33014(18) 0.0527(10) Uani 1 1 d .
O12 O 0.88387(16) 0.57701(16) 0.86259(19) 0.0610(11) Uani 1 1 d .
O15 O 0.73833(19) 0.5000 0.7028(2) 0.0459(13) Uani 1 2 d S
C27 C 0.82474(15) 0.31332(17) 1.11081(18) 0.0218(8) Uani 1 1 d .
O14 O 0.56927(19) 0.5000 0.5611(3) 0.0551(14) Uani 1 2 d S
O6 O 0.99731(16) 0.15531(17) 1.33989(16) 0.0638(12) Uani 1 1 d .
O20 O 0.28115(13) 0.43805(17) 0.41688(17) 0.0570(11) Uani 1 1 d .
Tm1 Tm 0.434082(6) 0.235533(8) 0.793775(8) 0.01822(5) Uani 1 1 d .
Tm2 Tm 0.930247(7) 0.222947(8) 1.289987(8) 0.02066(5) Uani 1 1 d .
Tm3 Tm 0.866180(9) 0.5000 0.913849(11) 0.01683(6) Uani 1 2 d S
Tm4 Tm 0.661179(10) 0.5000 0.607081(12) 0.02012(6) Uani 1 2 d S

loop_
_atom_site_aniso_label
_atom_site_aniso_U_11
_atom_site_aniso_U_22
_atom_site_aniso_U_33
_atom_site_aniso_U_23
_atom_site_aniso_U_13
_atom_site_aniso_U_12
C34 0.020(6) 0.122(13) 0.084(10) 0.000 -0.004(7) 0.000
C21 0.018(2) 0.049(3) 0.0148(18) 0.0037(18) 0.0073(16) 0.0013(19)
C17 0.019(2) 0.029(2) 0.0123(17) -0.0013(15) 0.0041(15) -0.0002(16)
C1 0.020(2) 0.034(2) 0.0181(19) 0.0049(17) 0.0027(17) 0.0008(17)
C3 0.018(2) 0.037(3) 0.0170(19) 0.0047(17) 0.0020(16) -0.0045(18)
C31 0.021(2) 0.031(2) 0.026(2) 0.0089(18) 0.0094(18) -0.0023(17)
C28 0.018(2) 0.035(2) 0.0173(19) 0.0019(16) 0.0057(16) 0.0015(17)
C32 0.018(2) 0.039(3) 0.0183(19) 0.0087(17) 0.0064(16) -0.0001(17)
C24 0.021(2) 0.038(3) 0.0146(18) 0.0053(16) 0.0076(16) -0.0022(17)
C18 0.017(2) 0.032(2) 0.0126(17) -0.0013(15) 0.0025(15) -0.0031(16)
C2 0.021(2) 0.034(2) 0.0152(18) 0.0049(16) 0.0029(16) -0.0023(17)
C7 0.023(2) 0.034(2) 0.021(2) 0.0066(17) 0.0077(18) -0.0004(18)
C29 0.0119(19) 0.038(3) 0.024(2) 0.0032(18) 0.0026(16) -0.0029(17)
C25 0.015(2) 0.041(3) 0.0153(18) 0.0056(17) 0.0042(16) -0.0012(17)
C22 0.019(2) 0.047(3) 0.0136(18) 0.0045(18) 0.0020(16) -0.0044(19)
C20 0.016(2) 0.045(3) 0.0175(19) 0.0026(18) 0.0041(16) -0.0037(18)
C4 0.016(2) 0.038(3) 0.0147(18) 0.0062(17) -0.0006(16) -0.0030(17)
C9 0.016(2) 0.039(3) 0.0167(19) 0.0038(17) 0.0038(16) -0.0029(17)
C12 0.019(2) 0.050(3) 0.0173(19) 0.0068(18) 0.0084(17) 0.0021(19)
C13 0.014(2) 0.054(3) 0.0146(18) -0.0011(18) 0.0045(16) -0.0051(19)
C16 0.021(2) 0.038(2) 0.0137(18) 0.0062(16) 0.0070(16) -0.0005(18)
C23 0.014(2) 0.038(2) 0.0165(18) 0.0025(16) 0.0034(15) -0.0029(17)
C30 0.019(2) 0.032(2) 0.0225(19) 0.0056(17) 0.0086(17) -0.0027(17)
C11 0.017(2) 0.048(3) 0.0158(19) 0.0011(18) 0.0062(16) -0.0054(18)
C26 0.025(2) 0.034(2) 0.0146(18) 0.0069(16) 0.0047(16) -0.0037(18)
C19 0.0129(19) 0.044(3) 0.0151(18) 0.0032(17) 0.0038(15) -0.0036(17)
C14 0.020(2) 0.038(3) 0.0157(18) 0.0017(17) 0.0053(16) 0.0028(17)
C10 0.020(2) 0.049(3) 0.0125(18) 0.0031(18) 0.0028(16) -0.0058(19)
C8 0.018(2) 0.037(3) 0.026(2) 0.0094(18) 0.0028(17) -0.0022(18)
C6 0.020(2) 0.040(3) 0.0200(19) 0.0106(18) 0.0032(17) 0.0008(18)
C5 0.020(2) 0.042(3) 0.0183(19) 0.0097(18) 0.0040(17) -0.0012(18)
C15 0.022(2) 0.034(2) 0.0163(19) -0.0004(17) 0.0035(17) -0.0008(18)
C36 0.040(4) 0.044(4) 0.038(4) 0.000 0.013(3) 0.000
C35 0.051(4) 0.061(4) 0.040(3) 0.013(3) -0.001(3) -0.020(3)
C33 0.044(4) 0.066(4) 0.057(4) 0.023(3) 0.008(3) -0.007(3)
O11 0.019(3) 0.079(4) 0.059(3) 0.000 0.013(2) 0.000
O13 0.032(3) 0.077(4) 0.016(2) 0.000 0.001(2) 0.000
O4 0.0206(16) 0.048(2) 0.0258(15) 0.0045(14) -0.0004(13) -0.0104(14)
O23 0.0214(16) 0.054(2) 0.0168(14) 0.0002(13) 0.0102(12) -0.0089(14)
O7 0.0155(15) 0.0450(19) 0.0220(14) 0.0139(13) 0.0056(12) -0.0014(13)
O17 0.0277(17) 0.051(2) 0.0172(14) -0.0004(13) 0.0112(13) -0.0098(14)
O1 0.0182(15) 0.0434(19) 0.0198(14) 0.0132(13) 0.0044(12) -0.0005(13)
O26 0.0360(19) 0.0399(19) 0.0260(15) 0.0105(14) 0.0109(14) -0.0088(14)
O8 0.0135(14) 0.0406(18) 0.0231(14) 0.0098(13) 0.0007(12) -0.0048(12)
O19 0.0284(17) 0.049(2) 0.0145(13) 0.0034(13) 0.0086(12) 0.0067(14)
O22 0.0278(17) 0.047(2) 0.0151(13) 0.0009(12) 0.0095(12) 0.0040(14)
O3 0.0232(16) 0.047(2) 0.0299(16) 0.0088(14) 0.0094(13) 0.0089(14)
O16 0.038(2) 0.067(2) 0.0197(15) -0.0070(15) 0.0134(14) -0.0226(16)
O24 0.035(2) 0.075(3) 0.0169(15) -0.0057(15) 0.0104(14) -0.0255(17)
O10 0.0241(17) 0.059(2) 0.0354(17) 0.0232(16) 0.0048(14) -0.0137(15)
O9 0.0277(18) 0.063(2) 0.0403(19) 0.0310(17) 0.0083(15) -0.0055(16)
O2 0.0226(17) 0.0392(19) 0.0280(16) 0.0117(14) -0.0071(13) -0.0065(14)
O18 0.0196(17) 0.075(3) 0.0246(16) 0.0018(16) -0.0023(13) -0.0153(16)
O5 0.043(2) 0.043(2) 0.0409(18) 0.0158(15) 0.0205(16) -0.0046(16)
O21 0.0214(18) 0.068(3) 0.048(2) 0.0338(18) 0.0021(15) -0.0063(16)
O25 0.058(3) 0.048(2) 0.055(2) 0.0136(18) 0.0258(19) -0.0127(19)
O12 0.067(3) 0.050(2) 0.064(2) 0.0213(19) 0.025(2) -0.022(2)
O15 0.040(3) 0.059(3) 0.020(2) 0.000 -0.006(2) 0.000
C27 0.017(2) 0.030(2) 0.0176(18) 0.0063(16) 0.0065(16) 0.0005(16)
O14 0.027(3) 0.060(4) 0.074(4) 0.000 0.016(3) 0.000
O6 0.074(3) 0.079(3) 0.0248(17) 0.0054(18) 0.0065(18) 0.045(2)
O20 0.0238(18) 0.083(3) 0.050(2) 0.046(2) 0.0010(16) -0.0072(18)
Tm1 0.01319(9) 0.03060(10) 0.01028(8) 0.00375(7) 0.00414(6) -0.00027(7)
Tm2 0.01542(9) 0.03549(11) 0.01074(8) 0.00367(7) 0.00495(6) 0.00133(7)
Tm3 0.01570(12) 0.01945(12) 0.01480(11) 0.000 0.00561(9) 0.000
Tm4 0.02057(13) 0.02170(13) 0.01765(12) 0.000 0.00728(10) 0.000

loop_
_atom_type_symbol
_atom_type_description
_atom_type_scat_dispersion_real
_atom_type_scat_dispersion_imag
_atom_type_scat_source
C C 0.0033 0.0016 'International Tables Vol C Tables 4.2.6.8 and 6.1.1.4'
H H 0.0000 0.0000 'International Tables Vol C Tables 4.2.6.8 and 6.1.1.4'
N N 0.0061 0.0033 'International Tables Vol C Tables 4.2.6.8 and 6.1.1.4'
O O 0.0106 0.0060 'International Tables Vol C Tables 4.2.6.8 and 6.1.1.4'
Tm Tm -0.3139 5.2483 'International Tables Vol C Tables 4.2.6.8 and 6.1.1.4'

loop_
_geom_angle_atom_site_label_1
_geom_angle_atom_site_label_2
_geom_angle_atom_site_label_3
_geom_angle
_geom_angle_site_symmetry_1
_geom_angle_site_symmetry_3
O11 C34 O11 180.0(3) . 5_767
O23 C21 O24 120.2(4) . .
O23 C21 C20 120.1(3) . .
O24 C21 C20 119.7(4) . .
O23 C21 Tm1 62.4(2) . 2_657
O24 C21 Tm1 57.8(2) . 2_657
C20 C21 Tm1 175.7(3) . 2_657
O22 C17 O4 123.3(3) . .
O22 C17 C18 117.5(3) . .
O4 C17 C18 119.1(3) . .
O1 C1 O2 120.0(3) . .
O1 C1 C2 120.4(4) . .
O2 C1 C2 119.6(4) . .
C2 C3 C4 121.6(4) . .
C2 C3 H3 125(2) . .
C4 C3 H3 113(2) . .
O9 C31 O10 120.4(4) . .
O9 C31 C30 120.6(4) . .
O10 C31 C30 119.0(3) . .
O7 C28 O8 121.3(3) . .
O7 C28 C27 119.2(4) . .
O8 C28 C27 119.5(4) . .
C25 C32 C30 121.6(4) . .
C25 C32 H11 119.2 . .
C30 C32 H11 119.2 . .
C18 C24 C23 121.5(3) . .
C18 C24 H7 119.3 . .
C23 C24 H7 119.3 . .
C24 C18 C19 119.7(3) . .
C24 C18 C17 120.4(3) . .
C19 C18 C17 119.7(3) . .
C3 C2 C8 120.1(4) . .
C3 C2 C1 118.0(4) . .
C8 C2 C1 121.8(4) . .
O20 C7 O21 118.6(4) . .
O20 C7 C6 120.3(4) . .
O21 C7 C6 121.1(4) . .
O20 C7 Tm4 58.0(2) . 5_666
O21 C7 Tm4 60.7(2) . 5_666
C6 C7 Tm4 176.0(3) . 5_666
C27 C29 C30 120.5(4) . .
C27 C29 H12 119.8 . .
C30 C29 H12 119.8 . .
C32 C25 C26 116.4(4) . .
C32 C25 C23 123.3(3) . .
C26 C25 C23 120.3(4) . .
C20 C22 C23 121.7(4) . .
C20 C22 H9 119.1 . .
C23 C22 H9 119.1 . .
C19 C20 C22 119.7(4) . .
C19 C20 C21 120.5(4) . .
C22 C20 C21 119.8(3) . .
C5 C4 C3 117.5(4) . .
C5 C4 C9 122.2(3) . .
C3 C4 C9 120.3(4) . .
C10 C9 C16 118.0(4) . .
C10 C9 C4 119.7(3) . .
C16 C9 C4 122.4(3) . .
O17 C12 O16 120.9(4) . .
O17 C12 C11 120.9(4) . .
O16 C12 C11 118.2(4) . .
O17 C12 Tm2 63.5(2) . 2_657
O16 C12 Tm2 57.4(2) . 2_657
C11 C12 Tm2 174.5(3) . 2_657
C11 C13 C14 119.4(4) . .
C11 C13 H6 120.3 . .
C14 C13 H6 120.3 . .
C14 C16 C9 120.9(4) . .
C14 C16 H5 119.5 . .
C9 C16 H5 119.5 . .
C22 C23 C24 117.3(4) . .
C22 C23 C25 119.4(3) . .
C24 C23 C25 123.3(3) . .
C29 C30 C32 119.1(4) . .
C29 C30 C31 121.0(4) . .
C32 C30 C31 119.9(3) . .
C10 C11 C13 119.4(4) . .
C10 C11 C12 119.5(3) . .
C13 C11 C12 121.0(4) . .
C27 C26 C25 122.9(4) . .
C27 C26 H10 118.5 . .
C25 C26 H10 118.5 . .
C20 C19 C18 119.9(4) . .
C20 C19 H8 120.1 . .
C18 C19 H8 120.1 . .
C16 C14 C13 120.0(3) . .
C16 C14 C15 120.4(3) . .
C13 C14 C15 119.6(4) . .
C11 C10 C9 122.1(4) . .
C11 C10 H4 118.9 . .
C9 C10 H4 118.9 . .
C6 C8 C2 119.3(4) . .
C6 C8 H1 120.4 . .
C2 C8 H1 120.4 . .
C8 C6 C5 120.3(4) . .
C8 C6 C7 121.8(4) . .
C5 C6 C7 117.9(3) . .
C4 C5 C6 121.1(4) . .
C4 C5 H2 119.4 . .
C6 C5 H2 119.4 . .
O18 C15 O19 124.0(4) . .
O18 C15 C14 117.6(4) . .
O19 C15 C14 118.4(4) . .
O13 C36 O15 132.0(7) . .
O13 C36 H14 114.0 . .
O15 C36 H14 114.0 . .
O12 C35 O26 135.0(6) . .
O12 C35 H13 112.5 . .
O26 C35 H13 112.5 . .
O25 C33 O5 129.7(5) . .
O25 C33 H4A 115.1 . .
O5 C33 H4A 115.1 . .
C34 O11 Tm3 177.9(4) . .
C36 O13 Tm3 146.2(5) . .
C17 O4 Tm1 150.2(3) . .
C21 O23 Tm1 90.6(2) . 2_657
C28 O7 Tm2 93.4(2) . .
C12 O17 Tm2 89.5(2) . 2_657
C1 O1 Tm1 92.9(2) . .
C35 O26 Tm1 137.1(3) . 3
C28 O8 Tm2 91.3(2) . .
C15 O19 Tm1 133.6(3) . 7_556
C17 O22 Tm2 134.2(3) . 7_657
C12 O16 Tm2 95.2(3) . 2_657
C21 O24 Tm1 95.0(2) . 2_657
C31 O10 Tm3 94.0(2) . .
C31 O9 Tm3 91.7(3) . .
C1 O2 Tm1 92.7(2) . .
C15 O18 Tm2 156.3(3) . 1_454
C33 O5 Tm2 135.3(4) . .
C7 O21 Tm4 92.1(2) . 5_666
C33 O25 Tm4 142.8(4) . 7_657
C35 O12 Tm3 161.1(4) . .
C36 O15 Tm4 148.7(5) . .
C26 C27 C29 119.4(3) . .
C26 C27 C28 119.3(4) . .
C29 C27 C28 121.3(4) . .
C7 O20 Tm4 95.5(3) . 5_666
O4 Tm1 O26 150.13(10) . 3_445
O4 Tm1 O19 107.28(11) . 7_556
O26 Tm1 O19 86.96(11) 3_445 7_556
O4 Tm1 O3 76.71(11) . .
O26 Tm1 O3 81.51(11) 3_445 .
O19 Tm1 O3 76.62(10) 7_556 .
O4 Tm1 O24 91.61(13) . 2_657
O26 Tm1 O24 88.89(12) 3_445 2_657
O19 Tm1 O24 148.11(10) 7_556 2_657
O3 Tm1 O24 133.86(10) . 2_657
O4 Tm1 O2 76.41(10) . .
O26 Tm1 O2 133.20(10) 3_445 .
O19 Tm1 O2 76.70(11) 7_556 .
O3 Tm1 O2 134.02(11) . .
O24 Tm1 O2 83.36(11) 2_657 .
O4 Tm1 O1 129.04(10) . .
O26 Tm1 O1 79.42(10) 3_445 .
O19 Tm1 O1 75.35(10) 7_556 .
O3 Tm1 O1 146.70(11) . .
O24 Tm1 O1 72.81(10) 2_657 .
O2 Tm1 O1 54.17(9) . .
O4 Tm1 O23 80.66(10) . 2_657
O26 Tm1 O23 75.51(10) 3_445 2_657
O19 Tm1 O23 152.39(10) 7_556 2_657
O3 Tm1 O23 79.77(10) . 2_657
O24 Tm1 O23 54.18(9) 2_657 2_657
O2 Tm1 O23 130.73(11) . 2_657
O1 Tm1 O23 120.78(9) . 2_657
O4 Tm1 C21 86.27(12) . 2_657
O26 Tm1 C21 80.68(12) 3_445 2_657
O19 Tm1 C21 166.44(12) 7_556 2_657
O3 Tm1 C21 106.79(11) . 2_657
O24 Tm1 C21 27.17(10) 2_657 2_657
O2 Tm1 C21 107.90(12) . 2_657
O1 Tm1 C21 96.76(11) . 2_657
O23 Tm1 C21 27.02(10) 2_657 2_657
O18 Tm2 O22 106.61(12) 1_656 7_657
O18 Tm2 O5 154.68(11) 1_656 .
O22 Tm2 O5 86.19(11) 7_657 .
O18 Tm2 O16 89.61(13) 1_656 2_657
O22 Tm2 O16 152.97(10) 7_657 2_657
O5 Tm2 O16 87.80(13) . 2_657
O18 Tm2 O6 79.41(15) 1_656 .
O22 Tm2 O6 75.67(11) 7_657 .
O5 Tm2 O6 82.92(14) . .
O16 Tm2 O6 129.60(11) 2_657 .
O18 Tm2 O7 127.98(11) 1_656 .
O22 Tm2 O7 78.81(10) 7_657 .
O5 Tm2 O7 75.25(10) . .
O16 Tm2 O7 74.18(10) 2_657 .
O6 Tm2 O7 147.29(12) . .
O18 Tm2 O8 76.58(10) 1_656 .
O22 Tm2 O8 76.57(10) 7_657 .
O5 Tm2 O8 128.35(10) . .
O16 Tm2 O8 86.75(10) 2_657 .
O6 Tm2 O8 135.90(12) . .
O7 Tm2 O8 53.91(9) . .
O18 Tm2 O17 80.47(11) 1_656 2_657
O22 Tm2 O17 148.28(10) 7_657 2_657
O5 Tm2 O17 77.61(11) . 2_657
O16 Tm2 O17 54.23(10) 2_657 2_657
O6 Tm2 O17 75.40(10) . 2_657
O7 Tm2 O17 121.82(10) . 2_657
O8 Tm2 O17 134.55(10) . 2_657
O18 Tm2 C12 85.16(12) 1_656 2_657
O22 Tm2 C12 167.22(12) 7_657 2_657
O5 Tm2 C12 81.04(13) . 2_657
O16 Tm2 C12 27.34(11) 2_657 2_657
O6 Tm2 C12 102.32(12) . 2_657
O7 Tm2 C12 98.05(11) . 2_657
O8 Tm2 C12 111.77(12) . 2_657
O17 Tm2 C12 26.91(11) 2_657 2_657
O12 Tm3 O12 106.1(2) 6_565 .
O12 Tm3 O13 73.42(12) 6_565 .
O12 Tm3 O13 73.42(12) . .
O12 Tm3 O11 81.22(13) 6_565 .
O12 Tm3 O11 81.22(13) . .
O13 Tm3 O11 136.94(18) . .
O12 Tm3 O10 158.09(12) 6_565 6_565
O12 Tm3 O10 82.94(14) . 6_565
O13 Tm3 O10 128.48(10) . 6_565
O11 Tm3 O10 80.54(12) . 6_565
O12 Tm3 O10 82.94(14) 6_565 .
O12 Tm3 O10 158.09(12) . .
O13 Tm3 O10 128.48(10) . .
O11 Tm3 O10 80.54(12) . .
O10 Tm3 O10 82.19(17) 6_565 .
O12 Tm3 O9 145.52(12) 6_565 6_565
O12 Tm3 O9 83.76(15) . 6_565
O13 Tm3 O9 78.27(12) . 6_565
O11 Tm3 O9 133.26(11) . 6_565
O10 Tm3 O9 53.75(10) 6_565 6_565
O10 Tm3 O9 100.14(12) . 6_565
O12 Tm3 O9 83.76(15) 6_565 .
O12 Tm3 O9 145.52(12) . .
O13 Tm3 O9 78.27(12) . .
O11 Tm3 O9 133.26(11) . .
O10 Tm3 O9 100.14(12) 6_565 .
O10 Tm3 O9 53.75(10) . .
O9 Tm3 O9 71.43(18) 6_565 .
O12 Tm3 C31 168.25(15) 6_565 6_565
O12 Tm3 C31 83.44(14) . 6_565
O13 Tm3 C31 103.60(12) . 6_565
O11 Tm3 C31 107.44(12) . 6_565
O10 Tm3 C31 27.20(10) 6_565 6_565
O10 Tm3 C31 90.55(12) . 6_565
O9 Tm3 C31 26.58(10) 6_565 6_565
O9 Tm3 C31 84.50(13) . 6_565
O25 Tm4 O25 95.7(2) 7_657 4_657
O25 Tm4 O15 78.27(12) 7_657 .
O25 Tm4 O15 78.27(12) 4_657 .
O25 Tm4 O14 80.37(13) 7_657 .
O25 Tm4 O14 80.37(13) 4_657 .
O15 Tm4 O14 147.94(19) . .
O25 Tm4 O20 87.53(15) 7_657 2_656
O25 Tm4 O20 150.21(12) 4_657 2_656
O15 Tm4 O20 73.40(12) . 2_656
O14 Tm4 O20 129.23(11) . 2_656
O25 Tm4 O20 150.21(12) 7_657 5_666
O25 Tm4 O20 87.53(15) 4_657 5_666
O15 Tm4 O20 73.40(12) . 5_666
O14 Tm4 O20 129.23(11) . 5_666
O20 Tm4 O20 75.8(2) 2_656 5_666
O25 Tm4 O21 86.56(14) 7_657 2_656
O25 Tm4 O21 155.95(12) 4_657 2_656
O15 Tm4 O21 125.44(11) . 2_656
O14 Tm4 O21 76.39(12) . 2_656
O20 Tm4 O21 53.66(10) 2_656 2_656
O20 Tm4 O21 102.38(14) 5_666 2_656
O25 Tm4 O21 155.95(12) 7_657 5_666
O25 Tm4 O21 86.56(14) 4_657 5_666
O15 Tm4 O21 125.44(11) . 5_666
O14 Tm4 O21 76.39(12) . 5_666
O20 Tm4 O21 102.38(14) 2_656 5_666
O20 Tm4 O21 53.66(10) 5_666 5_666
O21 Tm4 O21 82.07(18) 2_656 5_666
O25 Tm4 C7 87.59(13) 7_657 2_656
O25 Tm4 C7 175.44(14) 4_657 2_656
O15 Tm4 C7 99.33(12) . 2_656
O14 Tm4 C7 103.37(13) . 2_656
O20 Tm4 C7 26.47(10) 2_656 2_656
O20 Tm4 C7 88.07(14) 5_666 2_656
O21 Tm4 C7 27.22(10) 2_656 2_656
O21 Tm4 C7 91.78(12) 5_666 2_656
O25 Tm4 C7 175.44(14) 7_657 5_666
O25 Tm4 C7 87.59(13) 4_657 5_666
O15 Tm4 C7 99.33(12) . 5_666
O14 Tm4 C7 103.37(13) . 5_666
O20 Tm4 C7 88.07(14) 2_656 5_666
O20 Tm4 C7 26.47(10) 5_666 5_666
O21 Tm4 C7 91.78(12) 2_656 5_666
O21 Tm4 C7 27.22(10) 5_666 5_666
C7 Tm4 C7 88.99(18) 2_656 5_666

loop_
_geom_bond_atom_site_label_1
_geom_bond_atom_site_label_2
_geom_bond_distance
_geom_bond_site_symmetry_2
C34 O11 1.102(5) .
C34 O11 1.102(5) 5_767
C21 O23 1.261(5) .
C21 O24 1.272(5) .
C21 C20 1.495(5) .
C21 Tm1 2.775(4) 2_657
C17 O22 1.250(4) .
C17 O4 1.252(5) .
C17 C18 1.504(5) .
C1 O1 1.249(5) .
C1 O2 1.280(5) .
C1 C2 1.495(5) .
C3 C2 1.381(6) .
C3 C4 1.405(5) .
C3 H3 1.04(4) .
C31 O9 1.234(5) .
C31 O10 1.263(5) .
C31 C30 1.499(5) .
C28 O7 1.244(5) .
C28 O8 1.276(5) .
C28 C27 1.505(5) .
C32 C25 1.392(5) .
C32 C30 1.403(5) .
C32 H11 0.9300 .
C24 C18 1.391(5) .
C24 C23 1.405(5) .
C24 H7 0.9300 .
C18 C19 1.396(5) .
C2 C8 1.398(5) .
C7 O20 1.239(5) .
C7 O21 1.267(5) .
C7 C6 1.479(6) .
C7 Tm4 2.768(4) 5_666
C29 C27 1.383(5) .
C29 C30 1.385(5) .
C29 H12 0.9300 .
C25 C26 1.408(5) .
C25 C23 1.476(5) .
C22 C20 1.393(5) .
C22 C23 1.399(5) .
C22 H9 0.9300 .
C20 C19 1.387(5) .
C4 C5 1.394(5) .
C4 C9 1.481(5) .
C9 C10 1.386(5) .
C9 C16 1.404(5) .
C12 O17 1.249(5) .
C12 O16 1.273(5) .
C12 C11 1.482(5) .
C12 Tm2 2.759(4) 2_657
C13 C11 1.392(5) .
C13 C14 1.408(5) .
C13 H6 0.9300 .
C16 C14 1.381(5) .
C16 H5 0.9300 .
C11 C10 1.385(5) .
C26 C27 1.361(5) .
C26 H10 0.9300 .
C19 H8 0.9300 .
C14 C15 1.515(5) .
C10 H4 0.9300 .
C8 C6 1.382(5) .
C8 H1 0.9300 .
C6 C5 1.400(6) .
C5 H2 0.9300 .
C15 O18 1.244(5) .
C15 O19 1.252(5) .
C36 O13 1.183(7) .
C36 O15 1.194(7) .
C36 H14 0.9300 .
C35 O12 1.158(6) .
C35 O26 1.244(6) .
C35 H13 0.9300 .
C33 O25 1.208(6) .
C33 O5 1.227(6) .
C33 H4A 0.9300 .
O11 Tm3 2.302(5) .
O13 Tm3 2.266(4) .
O4 Tm1 2.243(3) .
O23 Tm1 2.460(3) 2_657
O7 Tm2 2.409(3) .
O17 Tm2 2.471(3) 2_657
O1 Tm1 2.412(3) .
O26 Tm1 2.271(3) 3
O8 Tm2 2.437(3) .
O19 Tm1 2.276(3) 7_556
O22 Tm2 2.259(3) 7_657
O3 Tm1 2.343(3) .
O16 Tm2 2.335(3) 2_657
O24 Tm1 2.358(3) 2_657
O10 Tm3 2.363(3) .
O9 Tm3 2.428(3) .
O2 Tm1 2.398(3) .
O18 Tm2 2.224(3) 1_454
O5 Tm2 2.276(3) .
O21 Tm4 2.415(3) 5_666
O25 Tm4 2.249(3) 7_657
O12 Tm3 2.254(3) .
O15 Tm4 2.268(4) .
O14 Tm4 2.329(5) .
O6 Tm2 2.340(3) .
O20 Tm4 2.358(3) 5_666
Tm1 O26 2.271(3) 3_445
Tm1 O19 2.276(3) 7_556
Tm1 O24 2.358(3) 2_657
Tm1 O23 2.460(3) 2_657
Tm1 C21 2.775(4) 2_657
Tm2 O18 2.224(3) 1_656
Tm2 O22 2.259(3) 7_657
Tm2 O16 2.335(3) 2_657
Tm2 O17 2.471(3) 2_657
Tm2 C12 2.759(4) 2_657
Tm3 O12 2.254(3) 6_565
Tm3 O10 2.363(3) 6_565
Tm3 O9 2.428(3) 6_565
Tm3 C31 2.757(4) 6_565
Tm4 O25 2.249(3) 7_657
Tm4 O25 2.249(3) 4_657
Tm4 O20 2.358(3) 2_656
Tm4 O20 2.358(3) 5_666
Tm4 O21 2.415(3) 2_656
Tm4 O21 2.415(3) 5_666
Tm4 C7 2.768(4) 2_656
Tm4 C7 2.768(4) 5_666

loop_
_platon_squeeze_void_nr
_platon_squeeze_void_average_x
_platon_squeeze_void_average_y
_platon_squeeze_void_average_z
_platon_squeeze_void_volume
_platon_squeeze_void_count_electrons
1 -0.007 -0.015 -0.011 6050.8 1051.2
2 0.000 0.356 0.000 39.9 16.4
3 0.000 0.644 0.000 40.5 17.0
4 0.500 0.144 0.000 40.5 17.0
5 0.500 0.856 0.000 39.9 16.4
